data_7048191
loop_
_publ_author_name
'Manne, Rajesh'
'Miller, Maya'
'Duthie, Andrew'
'Guedes da Silva, M F\'atima C'
'Tshuva, Edit Y.'
'Basu Baul, Tushar S.'

_publ_section_title
;
 Cytotoxic homoleptic Ti(iv) compounds of ONO-type ligands: synthesis,
 structures and anti-cancer activity.
;
_journal_issue 1
_journal_name_full 'Dalton transactions (Cambridge, England : 2003)'
_journal_page_first 304
_journal_page_last 314
_journal_paper_doi 10.1039/c8dt03747g
_journal_volume 48
_journal_year 2018
_chemical_formula_moiety 'C15 H15 N3 O2'
_chemical_formula_sum 'C15 H15 N3 O2'
_chemical_formula_weight 269.30
_space_group_crystal_system monoclinic
_space_group_IT_number 14
_space_group_name_Hall '-P 2yn'
_space_group_name_H-M_alt 'P 1 21/n 1'
_symmetry_space_group_name_Hall '-P 2yn'
_symmetry_space_group_name_H-M 'P 1 21/n 1'
_atom_sites_solution_hydrogens mixed
_audit_creation_method SHELXL-2018/1
_audit_update_record
;
2018-07-28 deposited with the CCDC.
2018-11-20 downloaded from the CCDC.
;
_cell_angle_alpha 90
_cell_angle_beta 99.543(17)
_cell_angle_gamma 90
_cell_formula_units_Z 4
_cell_length_a 11.127(2)
_cell_length_b 9.0733(12)
_cell_length_c 13.116(2)
_cell_measurement_reflns_used 1168
_cell_measurement_temperature 298(2)
_cell_measurement_theta_max 27.1170
_cell_measurement_theta_min 4.3000
_cell_volume 1305.8(4)
_computing_cell_refinement 'CrysAlisPro 1.171.38.43 (Rigaku OD, 2015)'
_computing_data_collection 'CrysAlisPro 1.171.38.43 (Rigaku OD, 2015)'
_computing_data_reduction 'CrysAlisPro 1.171.38.43 (Rigaku OD, 2015)'
_computing_structure_refinement 'SHELXL-2018/1 (Sheldrick, 2018)'
_diffrn_ambient_temperature 298(2)
_diffrn_detector 'CCD plate'
_diffrn_detector_area_resol_mean 8.0640
_diffrn_detector_type Eos
_diffrn_measured_fraction_theta_full 0.994
_diffrn_measured_fraction_theta_max 0.866
_diffrn_measurement_device 'four-circle diffractometer'
_diffrn_measurement_device_type 'Xcalibur, Eos, Gemini'
_diffrn_measurement_method '\w scans'
_diffrn_radiation_type MoK\a
_diffrn_radiation_wavelength 0.71073
_diffrn_reflns_av_R_equivalents 0.0221
_diffrn_reflns_av_unetI/netI 0.0426
_diffrn_reflns_Laue_measured_fraction_full 0.994
_diffrn_reflns_Laue_measured_fraction_max 0.866
_diffrn_reflns_limit_h_max 13
_diffrn_reflns_limit_h_min -12
_diffrn_reflns_limit_k_max 12
_diffrn_reflns_limit_k_min -5
_diffrn_reflns_limit_l_max 14
_diffrn_reflns_limit_l_min -17
_diffrn_reflns_number 5022
_diffrn_reflns_point_group_measured_fraction_full 0.994
_diffrn_reflns_point_group_measured_fraction_max 0.866
_diffrn_reflns_theta_full 25.242
_diffrn_reflns_theta_max 28.888
_diffrn_reflns_theta_min 3.455
_diffrn_source 'fine-focus sealed X-ray tube'
_diffrn_source_type 'Enhance (Mo) X-ray Source'
_exptl_absorpt_coefficient_mu 0.094
_exptl_absorpt_correction_T_max 1.00000
_exptl_absorpt_correction_T_min 0.69259
_exptl_absorpt_correction_type multi-scan
_exptl_absorpt_process_details
;
CrysAlisPro 1.171.38.43 (Rigaku Oxford Diffraction, 2015)
Empirical absorption correction using spherical harmonics,
 implemented in SCALE3 ABSPACK scaling algorithm.
;
_exptl_crystal_colour colourless
_exptl_crystal_colour_primary colourless
_exptl_crystal_density_diffrn 1.370
_exptl_crystal_description block
_exptl_crystal_F_000 568
_exptl_crystal_size_max 0.250
_exptl_crystal_size_mid 0.230
_exptl_crystal_size_min 0.120
_refine_diff_density_max 0.233
_refine_diff_density_min -0.180
_refine_diff_density_rms 0.037
_refine_ls_extinction_method none
_refine_ls_goodness_of_fit_ref 1.024
_refine_ls_hydrogen_treatment mixed
_refine_ls_matrix_type full
_refine_ls_number_parameters 194
_refine_ls_number_reflns 2980
_refine_ls_number_restraints 0
_refine_ls_restrained_S_all 1.024
_refine_ls_R_factor_all 0.0816
_refine_ls_R_factor_gt 0.0511
_refine_ls_shift/su_max 0.006
_refine_ls_shift/su_mean 0.000
_refine_ls_structure_factor_coef Fsqd
_refine_ls_weighting_details 'w=1/[\s^2^(Fo^2^)+(0.0583P)^2^+0.0931P] where P=(Fo^2^+2Fc^2^)/3'
_refine_ls_weighting_scheme calc
_refine_ls_wR_factor_gt 0.1155
_refine_ls_wR_factor_ref 0.1306
_reflns_Friedel_coverage 0.000
_reflns_number_gt 2027
_reflns_number_total 2980
_reflns_threshold_expression 'I > 2\s(I)'
_cod_data_source_file c8dt03747g2.cif
_cod_data_source_block L5N
_cod_depositor_comments 'Adding full bibliography for 7048188--7048194.cif.'
_cod_original_cell_volume 1305.9(4)
_cod_database_code 7048191
_shelx_shelxl_version_number 2018/1
_shelx_space_group_comment
;
The symmetry employed for this shelxl refinement is uniquely defined
by the following loop, which should always be used as a source of
symmetry information in preference to the above space-group names.
They are only intended as comments.
;
_shelx_estimated_absorpt_t_min 0.977
_shelx_estimated_absorpt_t_max 0.989

loop_
_space_group_symop_operation_xyz
'x, y, z'
'-x+1/2, y+1/2, -z+1/2'
'-x, -y, -z'
'x-1/2, -y-1/2, z-1/2'

loop_
_atom_site_label
_atom_site_type_symbol
_atom_site_fract_x
_atom_site_fract_y
_atom_site_fract_z
_atom_site_U_iso_or_equiv
_atom_site_adp_type
_atom_site_occupancy
_atom_site_site_symmetry_order
_atom_site_calc_flag
_atom_site_refinement_flags_posn
_atom_site_refinement_flags_adp
C1 C 0.84581(16) 0.47097(19) 0.63200(13) 0.0398(4) Uani 1 1 d . .
C2 C 0.71522(16) 0.50128(18) 0.63500(12) 0.0375(4) Uani 1 1 d . .
C3 C 0.68072(16) 0.6331(2) 0.67439(13) 0.0434(4) Uani 1 1 d . .
H3 H 0.739467 0.704382 0.696127 0.052 Uiso 1 1 calc R U
C4 C 0.56010(17) 0.6609(2) 0.68202(13) 0.0455(5) Uani 1 1 d . .
H4 H 0.538536 0.751082 0.707376 0.055 Uiso 1 1 calc R U
C5 C 0.47087(16) 0.5546(2) 0.65200(12) 0.0406(4) Uani 1 1 d . .
C6 C 0.50596(16) 0.4225(2) 0.61373(14) 0.0433(4) Uani 1 1 d . .
H6 H 0.447847 0.349838 0.593941 0.052 Uiso 1 1 calc R U
C7 C 0.62567(16) 0.39658(19) 0.60434(13) 0.0415(4) Uani 1 1 d . .
H7 H 0.646746 0.307479 0.577021 0.050 Uiso 1 1 calc R U
C8 C 1.00399(15) 0.23913(19) 0.48227(12) 0.0367(4) Uani 1 1 d . .
C9 C 1.12466(14) 0.16874(18) 0.49980(12) 0.0349(4) Uani 1 1 d . .
C10 C 1.16041(17) 0.0728(2) 0.42696(13) 0.0456(5) Uani 1 1 d . .
H10 H 1.108464 0.058513 0.364510 0.055 Uiso 1 1 calc R U
C11 C 1.26949(18) -0.0009(2) 0.44446(15) 0.0524(5) Uani 1 1 d . .
H11 H 1.291920 -0.061455 0.393562 0.063 Uiso 1 1 calc R U
C12 C 1.34588(17) 0.0153(2) 0.53826(16) 0.0508(5) Uani 1 1 d . .
H12 H 1.418288 -0.037761 0.551610 0.061 Uiso 1 1 calc R U
C13 C 1.31545(15) 0.1089(2) 0.61133(14) 0.0461(5) Uani 1 1 d . .
H13 H 1.367254 0.118785 0.674313 0.055 Uiso 1 1 calc R U
C14 C 1.20810(15) 0.18933(19) 0.59268(12) 0.0375(4) Uani 1 1 d . .
C15 C 0.91593(17) 0.2098(2) 0.38483(14) 0.0523(5) Uani 1 1 d . .
H15A H 0.865384 0.127226 0.395170 0.078 Uiso 1 1 calc R U
H15B H 0.960215 0.188282 0.329722 0.078 Uiso 1 1 calc R U
H15C H 0.865812 0.295193 0.367221 0.078 Uiso 1 1 calc R U
N1 N 0.97966(13) 0.32226(16) 0.55586(11) 0.0399(4) Uani 1 1 d . .
N2 N 0.86611(13) 0.38228(18) 0.55203(12) 0.0439(4) Uani 1 1 d . .
N3 N 0.34844(15) 0.5827(2) 0.65583(14) 0.0538(5) Uani 1 1 d . .
O1 O 0.92908(12) 0.51773(15) 0.69611(10) 0.0559(4) Uani 1 1 d . .
O2 O 1.18595(12) 0.28653(15) 0.66662(9) 0.0478(3) Uani 1 1 d . .
H2N H 0.807(2) 0.359(2) 0.4999(17) 0.072 Uiso 1 1 d . U
H2O H 1.106(2) 0.326(2) 0.6427(17) 0.072 Uiso 1 1 d . U
H31 H 0.308(2) 0.504(3) 0.6589(18) 0.072 Uiso 1 1 d . U
H32 H 0.3404(19) 0.648(3) 0.7057(18) 0.072 Uiso 1 1 d . U

loop_
_atom_site_aniso_label
_atom_site_aniso_U_11
_atom_site_aniso_U_22
_atom_site_aniso_U_33
_atom_site_aniso_U_23
_atom_site_aniso_U_13
_atom_site_aniso_U_12
C1 0.0420(10) 0.0377(9) 0.0388(9) 0.0044(8) 0.0041(8) -0.0019(8)
C2 0.0415(10) 0.0374(9) 0.0339(9) 0.0020(8) 0.0071(7) 0.0003(8)
C3 0.0481(11) 0.0399(10) 0.0421(10) -0.0030(8) 0.0075(8) -0.0068(9)
C4 0.0548(11) 0.0383(9) 0.0443(10) -0.0049(8) 0.0109(8) 0.0049(9)
C5 0.0413(10) 0.0489(10) 0.0325(9) 0.0023(8) 0.0086(7) 0.0052(9)
C6 0.0413(10) 0.0414(10) 0.0475(10) -0.0005(8) 0.0082(8) -0.0044(8)
C7 0.0464(10) 0.0339(9) 0.0445(10) -0.0023(8) 0.0086(8) 0.0016(8)
C8 0.0356(9) 0.0405(9) 0.0342(9) 0.0047(8) 0.0063(7) -0.0053(8)
C9 0.0339(9) 0.0376(9) 0.0337(8) 0.0064(7) 0.0074(7) -0.0033(7)
C10 0.0508(11) 0.0475(10) 0.0374(10) -0.0013(8) 0.0038(8) 0.0026(9)
C11 0.0572(13) 0.0501(11) 0.0524(12) -0.0024(10) 0.0167(9) 0.0100(10)
C12 0.0408(11) 0.0536(12) 0.0603(12) 0.0085(10) 0.0153(9) 0.0091(9)
C13 0.0335(9) 0.0583(11) 0.0449(10) 0.0045(9) 0.0017(7) -0.0036(9)
C14 0.0344(9) 0.0426(10) 0.0366(9) 0.0012(7) 0.0091(7) -0.0052(8)
C15 0.0407(10) 0.0700(13) 0.0437(10) -0.0006(10) -0.0002(8) 0.0013(10)
N1 0.0334(8) 0.0449(9) 0.0410(8) 0.0015(7) 0.0053(6) 0.0020(7)
N2 0.0337(8) 0.0544(9) 0.0426(8) -0.0038(7) 0.0031(6) 0.0050(7)
N3 0.0440(10) 0.0637(11) 0.0553(10) -0.0091(9) 0.0130(8) 0.0032(9)
O1 0.0467(8) 0.0615(9) 0.0560(8) -0.0114(7) -0.0019(6) -0.0053(7)
O2 0.0404(7) 0.0612(8) 0.0399(7) -0.0091(6) 0.0009(5) -0.0002(6)

loop_
_atom_type_symbol
_atom_type_description
_atom_type_scat_dispersion_real
_atom_type_scat_dispersion_imag
_atom_type_scat_source
C C 0.0033 0.0016 'International Tables Vol C Tables 4.2.6.8 and 6.1.1.4'
H H 0.0000 0.0000 'International Tables Vol C Tables 4.2.6.8 and 6.1.1.4'
N N 0.0061 0.0033 'International Tables Vol C Tables 4.2.6.8 and 6.1.1.4'
O O 0.0106 0.0060 'International Tables Vol C Tables 4.2.6.8 and 6.1.1.4'

loop_
_geom_angle_atom_site_label_1
_geom_angle_atom_site_label_2
_geom_angle_atom_site_label_3
_geom_angle
O1 C1 N2 121.97(17)
O1 C1 C2 123.49(16)
N2 C1 C2 114.52(15)
C3 C2 C7 118.05(17)
C3 C2 C1 120.23(16)
C7 C2 C1 121.62(16)
C2 C3 C4 121.10(17)
C2 C3 H3 119.4
C4 C3 H3 119.4
C3 C4 C5 120.50(17)
C3 C4 H4 119.8
C5 C4 H4 119.8
C6 C5 C4 118.18(17)
C6 C5 N3 120.57(17)
C4 C5 N3 121.19(17)
C7 C6 C5 121.11(17)
C7 C6 H6 119.4
C5 C6 H6 119.4
C6 C7 C2 121.04(17)
C6 C7 H7 119.5
C2 C7 H7 119.5
N1 C8 C9 115.91(14)
N1 C8 C15 123.60(16)
C9 C8 C15 120.46(15)
C10 C9 C14 116.72(15)
C10 C9 C8 121.30(15)
C14 C9 C8 121.92(15)
C11 C10 C9 122.24(17)
C11 C10 H10 118.9
C9 C10 H10 118.9
C10 C11 C12 119.57(18)
C10 C11 H11 120.2
C12 C11 H11 120.2
C13 C12 C11 120.26(18)
C13 C12 H12 119.9
C11 C12 H12 119.9
C12 C13 C14 120.69(17)
C12 C13 H13 119.7
C14 C13 H13 119.7
O2 C14 C13 117.85(15)
O2 C14 C9 121.82(15)
C13 C14 C9 120.33(16)
C8 C15 H15A 109.5
C8 C15 H15B 109.5
H15A C15 H15B 109.5
C8 C15 H15C 109.5
H15A C15 H15C 109.5
H15B C15 H15C 109.5
C8 N1 N2 120.83(14)
N1 N2 C1 118.28(14)
N1 N2 H2N 119.8(14)
C1 N2 H2N 121.8(14)
C5 N3 H31 112.1(15)
C5 N3 H32 111.3(14)
H31 N3 H32 114(2)
C14 O2 H2O 106.1(13)

loop_
_geom_bond_atom_site_label_1
_geom_bond_atom_site_label_2
_geom_bond_distance
C1 O1 1.220(2)
C1 N2 1.370(2)
C1 C2 1.486(2)
C2 C3 1.382(2)
C2 C7 1.387(2)
C3 C4 1.385(2)
C3 H3 0.9300
C4 C5 1.393(3)
C4 H4 0.9300
C5 C6 1.380(3)
C5 N3 1.395(2)
C6 C7 1.378(2)
C6 H6 0.9300
C7 H7 0.9300
C8 N1 1.289(2)
C8 C9 1.470(2)
C8 C15 1.500(2)
C9 C10 1.398(2)
C9 C14 1.416(2)
C10 C11 1.371(2)
C10 H10 0.9300
C11 C12 1.382(3)
C11 H11 0.9300
C12 C13 1.364(3)
C12 H12 0.9300
C13 C14 1.387(2)
C13 H13 0.9300
C14 O2 1.363(2)
C15 H15A 0.9600
C15 H15B 0.9600
C15 H15C 0.9600
N1 N2 1.3692(19)
N2 H2N 0.89(2)
N3 H31 0.85(2)
N3 H32 0.90(2)
O2 H2O 0.97(2)

loop_
_geom_hbond_atom_site_label_D
_geom_hbond_atom_site_label_H
_geom_hbond_atom_site_label_A
_geom_hbond_distance_DH
_geom_hbond_distance_HA
_geom_hbond_distance_DA
_geom_hbond_angle_DHA
_geom_hbond_site_symmetry_A
_geom_hbond_publ_flag
C15 H15C N3 0.96 2.60 3.459(3) 148.9 3_666 yes
N2 H2N N3 0.89(2) 2.50(2) 3.328(2) 154.0(19) 3_666 yes
O2 H2O N1 0.97(2) 1.65(2) 2.5256(19) 147.9(19) . yes
N3 H31 O2 0.85(2) 2.40(2) 3.255(2) 178(2) 1_455 yes
N3 H32 O2 0.90(2) 2.15(2) 3.047(2) 174(2) 2_656 yes

loop_
_geom_torsion_atom_site_label_1
_geom_torsion_atom_site_label_2
_geom_torsion_atom_site_label_3
_geom_torsion_atom_site_label_4
_geom_torsion
O1 C1 C2 C3 32.1(3)
N2 C1 C2 C3 -149.40(16)
O1 C1 C2 C7 -144.19(18)
N2 C1 C2 C7 34.3(2)
C7 C2 C3 C4 -0.7(3)
C1 C2 C3 C4 -177.16(14)
C2 C3 C4 C5 1.4(3)
C3 C4 C5 C6 -0.7(3)
C3 C4 C5 N3 -177.75(16)
C4 C5 C6 C7 -0.7(3)
N3 C5 C6 C7 176.46(15)
C5 C6 C7 C2 1.3(3)
C3 C2 C7 C6 -0.6(2)
C1 C2 C7 C6 175.79(15)
N1 C8 C9 C10 178.18(15)
C15 C8 C9 C10 -0.2(2)
N1 C8 C9 C14 1.0(2)
C15 C8 C9 C14 -177.42(16)
C14 C9 C10 C11 1.4(3)
C8 C9 C10 C11 -175.95(17)
C9 C10 C11 C12 2.2(3)
C10 C11 C12 C13 -2.8(3)
C11 C12 C13 C14 -0.2(3)
C12 C13 C14 O2 -176.68(16)
C12 C13 C14 C9 3.9(3)
C10 C9 C14 O2 176.23(15)
C8 C9 C14 O2 -6.5(2)
C10 C9 C14 C13 -4.4(2)
C8 C9 C14 C13 172.93(16)
C9 C8 N1 N2 -173.89(14)
C15 C8 N1 N2 4.5(3)
C8 N1 N2 C1 -179.38(15)
O1 C1 N2 N1 12.7(3)
C2 C1 N2 N1 -165.77(14)
